data_7158447
loop_
_publ_author_name
'Zhou, Chen-Fan'
'Zhang, Yun-Qian'
'Ling, Yong'
'Ming, Liang'
'Xi, Xia'
'Liu, Gong-Qing'
'Zhang, Yanan'

_publ_section_title
;
 Time-economical synthesis of selenofunctionalized heterocycles <i>via</i>
 I<sub>2</sub>O<sub>5</sub>-mediated selenylative heterocyclization.
;
_journal_issue 2
_journal_name_full 'Organic &amp; biomolecular chemistry'
_journal_page_first 420
_journal_page_last 426
_journal_paper_doi 10.1039/d1ob02196f
_journal_volume 20
_journal_year 2022
_chemical_absolute_configuration unk
_chemical_formula_moiety 'C15 H17 N O2 S2 Se'
_chemical_formula_sum 'C15 H17 N O2 S2 Se'
_chemical_formula_weight 386.37
_space_group_crystal_system orthorhombic
_space_group_IT_number 19
_space_group_name_Hall 'P 2ac 2ab'
_space_group_name_H-M_alt 'P 21 21 21'
_atom_sites_solution_hydrogens geom
_atom_sites_solution_primary dual
_audit_creation_date 2020-07-28
_audit_creation_method
;
Olex2 1.3
(compiled 2020.07.16 svn.r6f6c53a7 for OlexSys, GUI svn.r6139)
;
_audit_update_record
;
2021-10-20 deposited with the CCDC.	2021-12-15 downloaded from the CCDC.
;
_cell_angle_alpha 90
_cell_angle_beta 90
_cell_angle_gamma 90
_cell_formula_units_Z 4
_cell_length_a 8.0638(5)
_cell_length_b 8.2150(7)
_cell_length_c 24.112(2)
_cell_measurement_reflns_used 2285
_cell_measurement_temperature 100.01(11)
_cell_measurement_theta_max 24.7130
_cell_measurement_theta_min 2.6090
_cell_volume 1597.3(2)
_computing_cell_refinement 'CrysAlisPro 1.171.38.43f (Rigaku OD, 2015)'
_computing_data_collection 'CrysAlisPro 1.171.38.43f (Rigaku OD, 2015)'
_computing_data_reduction 'CrysAlisPro 1.171.38.43f (Rigaku OD, 2015)'
_computing_molecular_graphics 'Olex2 1.3 (Dolomanov et al., 2009)'
_computing_publication_material 'Olex2 1.3 (Dolomanov et al., 2009)'
_computing_structure_refinement 'SHELXL 2018/3 (Sheldrick, 2015)'
_computing_structure_solution 'SHELXT  (Sheldrick, 2015)'
_diffrn_ambient_environment N~2~
_diffrn_ambient_temperature 100.01(11)
_diffrn_detector 'CCD plate'
_diffrn_detector_area_resol_mean 5.2684
_diffrn_detector_type AtlasS2
_diffrn_measured_fraction_theta_full 0.999
_diffrn_measured_fraction_theta_max 0.999
_diffrn_measurement_details
;
List of Runs (angles in degrees, time in seconds):

  # Type    Start    End  Width  t~exp~   \w     \q     \k     \f   Frames
#--------------------------------------------------------------------------
  1  \w    -23.00  47.00   1.00    8.00    --  -11.59   0.00  60.00   70
  2  \w   -100.00 -58.00   1.00    8.00    --  -11.59   0.00  60.00   42
  3  \w    -13.00  19.00   1.00    8.00    --  -11.59  19.00   0.00   32
  4  \w     39.00  99.00   1.00    8.00    --   11.74-178.00   0.00   60
;
_diffrn_measurement_device 'four-circle diffractometer'
_diffrn_measurement_device_type 'SuperNova, Dual, Cu at zero, AtlasS2'
_diffrn_measurement_method '\w scans'
_diffrn_orient_matrix_type 'CrysAlisPro convention (1999,Acta A55,543-557)'
_diffrn_orient_matrix_UB_11 0.0017509000
_diffrn_orient_matrix_UB_12 -0.0853979000
_diffrn_orient_matrix_UB_13 -0.0042730000
_diffrn_orient_matrix_UB_21 -0.0272348000
_diffrn_orient_matrix_UB_22 0.0112488000
_diffrn_orient_matrix_UB_23 -0.0277145000
_diffrn_orient_matrix_UB_31 0.0836084000
_diffrn_orient_matrix_UB_32 0.0054530000
_diffrn_orient_matrix_UB_33 -0.0089316000
_diffrn_radiation_monochromator mirror
_diffrn_radiation_probe x-ray
_diffrn_radiation_type 'Mo K\a'
_diffrn_radiation_wavelength 0.71073
_diffrn_reflns_av_R_equivalents 0.0524
_diffrn_reflns_av_unetI/netI 0.0793
_diffrn_reflns_Laue_measured_fraction_full 0.999
_diffrn_reflns_Laue_measured_fraction_max 0.999
_diffrn_reflns_limit_h_max 9
_diffrn_reflns_limit_h_min -8
_diffrn_reflns_limit_k_max 7
_diffrn_reflns_limit_k_min -9
_diffrn_reflns_limit_l_max 28
_diffrn_reflns_limit_l_min -23
_diffrn_reflns_number 7121
_diffrn_reflns_point_group_measured_fraction_full 0.999
_diffrn_reflns_point_group_measured_fraction_max 0.999
_diffrn_reflns_theta_full 24.998
_diffrn_reflns_theta_max 24.998
_diffrn_reflns_theta_min 2.619
_diffrn_source 'micro-focus sealed X-ray tube'
_diffrn_source_type 'SuperNova (Mo) X-ray Source'
_exptl_absorpt_coefficient_mu 2.615
_exptl_absorpt_correction_T_max 1.00000
_exptl_absorpt_correction_T_min 0.60317
_exptl_absorpt_correction_type multi-scan
_exptl_absorpt_process_details
;
CrysAlisPro 1.171.38.43f (Rigaku Oxford Diffraction, 2015)
Empirical absorption correction using spherical harmonics,
 implemented in SCALE3 ABSPACK scaling algorithm.
;
_exptl_crystal_colour colourless
_exptl_crystal_colour_primary colourless
_exptl_crystal_density_diffrn 1.607
_exptl_crystal_description block
_exptl_crystal_F_000 784
_exptl_crystal_size_max 0.13
_exptl_crystal_size_mid 0.11
_exptl_crystal_size_min 0.1
_refine_diff_density_max 0.495
_refine_diff_density_min -0.685
_refine_diff_density_rms 0.100
_refine_ls_abs_structure_details
;
 Refined as an inversion twin.
;
_refine_ls_abs_structure_Flack 0.49(2)
_refine_ls_extinction_method none
_refine_ls_goodness_of_fit_ref 1.066
_refine_ls_hydrogen_treatment constr
_refine_ls_matrix_type full
_refine_ls_number_parameters 202
_refine_ls_number_reflns 2808
_refine_ls_number_restraints 12
_refine_ls_restrained_S_all 1.065
_refine_ls_R_factor_all 0.0588
_refine_ls_R_factor_gt 0.0485
_refine_ls_shift/su_max 0.001
_refine_ls_shift/su_mean 0.000
_refine_ls_structure_factor_coef Fsqd
_refine_ls_weighting_details 'w=1/[\s^2^(Fo^2^)+(0.0341P)^2^] where P=(Fo^2^+2Fc^2^)/3'
_refine_ls_weighting_scheme calc
_refine_ls_wR_factor_gt 0.0876
_refine_ls_wR_factor_ref 0.0923
_reflns_Friedel_coverage 0.704
_reflns_Friedel_fraction_full 0.997
_reflns_Friedel_fraction_max 0.997
_reflns_number_gt 2471
_reflns_number_total 2808
_reflns_threshold_expression 'I > 2\s(I)'
_cod_data_source_file d1ob02196f2.cif
_cod_data_source_block se2
_cod_depositor_comments 'Adding full bibliography for 7158446--7158447.cif.'
_cod_database_code 7158447
_shelx_shelxl_version_number 2018/3
_shelx_space_group_comment
;
The symmetry employed for this shelxl refinement is uniquely defined
by the following loop, which should always be used as a source of
symmetry information in preference to the above space-group names.
They are only intended as comments.
;
_reflns_odcompleteness_completeness 99.90
_reflns_odcompleteness_iscentric 1
_reflns_odcompleteness_theta 26.32
_olex2_refinement_description
;
1. Twinned data refinement
 Scales: 0.51(2)
 0.49(2)
2. Fixed Uiso
 At 1.2 times of:
  All C(H) groups, All C(H,H) groups
 At 1.5 times of:
  All C(H,H,H) groups
3. Uiso/Uaniso restraints and constraints
Uanis(C15) \\sim Ueq: with sigma of 0.002 and sigma for terminal atoms of 0.004
Uanis(S2A) \\sim Ueq: with sigma of 0.002 and sigma for terminal atoms of 0.2
4. Others
 Sof(H13A)=Sof(H13B)=Sof(H13C)=Sof(S2A)=1-FVAR(1)
 Sof(S2)=Sof(H15A)=Sof(H15B)=Sof(H14)=FVAR(1)
5.a Ternary CH refined with riding coordinates:
 C8(H8)
5.b Secondary CH2 refined with riding coordinates:
 C15(H15A,H15B), C7(H7A,H7B), C9(H9A,H9B), C11(H11A,H11B), C10(H10A,H10B)
5.c Aromatic/amide H refined with riding coordinates:
 C2(H2), C6(H6), C3(H3), C4(H4), C14(H14), C5(H5)
5.d Idealised Me refined as rotating group:
 C13(H13A,H13B,H13C)
;
_olex2_submission_special_instructions 'No special instructions were received'
_oxdiff_exptl_absorpt_empirical_details
;
Empirical correction (ABSPACK) includes:
- Absorption correction using spherical harmonics
- Frame scaling
;
_oxdiff_exptl_absorpt_empirical_full_max 1.518
_oxdiff_exptl_absorpt_empirical_full_min 0.831

loop_
_space_group_symop_operation_xyz
'x, y, z'
'-x+1/2, -y, z+1/2'
'-x, y+1/2, -z+1/2'
'x+1/2, -y+1/2, -z'

loop_
_atom_site_label
_atom_site_type_symbol
_atom_site_fract_x
_atom_site_fract_y
_atom_site_fract_z
_atom_site_U_iso_or_equiv
_atom_site_adp_type
_atom_site_occupancy
_atom_site_site_symmetry_order
_atom_site_calc_flag
_atom_site_refinement_flags_posn
_atom_site_refinement_flags_adp
_atom_site_refinement_flags_occupancy
_atom_site_disorder_assembly
_atom_site_disorder_group
Se01 Se 0.89570(8) 0.73376(10) 0.48052(3) 0.0220(2) Uani 1 1 d . . . . .
S1 S 0.7789(2) 0.6074(2) 0.68865(8) 0.0176(5) Uani 1 1 d . . . . .
S2 S 0.4738(3) 0.7498(4) 0.74067(10) 0.0302(8) Uani 0.842(5) 1 d . . P A 1
O1 O 0.8081(6) 0.4677(6) 0.6551(2) 0.0241(14) Uani 1 1 d . . . . .
O2 O 0.8398(6) 0.6141(7) 0.7442(2) 0.0285(14) Uani 1 1 d . . . . .
C15 C 0.4440(12) 0.5541(12) 0.6560(4) 0.017(3) Uani 1 1 d . U . . .
H15A H 0.451564 0.436502 0.658489 0.020 Uiso 0.842(5) 1 calc R U P A 1
H15B H 0.466089 0.586171 0.618022 0.020 Uiso 0.842(5) 1 calc R U P A 1
N1 N 0.8541(5) 0.7628(8) 0.6560(2) 0.0161(13) Uani 1 1 d . . . . .
C2 C 0.7125(8) 0.4305(9) 0.5001(3) 0.0198(19) Uani 1 1 d . . . . .
H2 H 0.708045 0.459573 0.537327 0.024 Uiso 1 1 calc R U . . .
C6 C 0.7957(9) 0.4856(10) 0.4064(3) 0.0210(19) Uani 1 1 d . . . . .
H6 H 0.848570 0.552273 0.380739 0.025 Uiso 1 1 calc R U . . .
C8 C 0.8069(7) 0.7829(9) 0.5961(3) 0.0161(17) Uani 1 1 d . . . . .
H8 H 0.699291 0.731018 0.589425 0.019 Uiso 1 1 calc R U . . .
C7 C 0.9387(8) 0.7032(10) 0.5594(3) 0.024(2) Uani 1 1 d . . . . .
H7A H 0.942634 0.587569 0.567481 0.029 Uiso 1 1 calc R U . . .
H7B H 1.046280 0.749000 0.568420 0.029 Uiso 1 1 calc R U . . .
C3 C 0.6386(8) 0.2886(9) 0.4823(4) 0.0287(19) Uani 1 1 d . . . . .
H3 H 0.587319 0.220789 0.507972 0.034 Uiso 1 1 calc R U . . .
C9 C 0.7907(9) 0.9651(10) 0.5884(3) 0.027(2) Uani 1 1 d . . . . .
H9A H 0.892795 1.010687 0.573869 0.033 Uiso 1 1 calc R U . . .
H9B H 0.700976 0.990419 0.563096 0.033 Uiso 1 1 calc R U . . .
C12 C 0.5623(8) 0.6284(8) 0.6927(3) 0.0168(17) Uani 1 1 d . . . . .
C1 C 0.7939(8) 0.5301(10) 0.4622(3) 0.0228(19) Uani 1 1 d . . . . .
C4 C 0.6393(9) 0.2451(11) 0.4267(3) 0.035(2) Uani 1 1 d . . . . .
H4 H 0.586065 0.150755 0.415009 0.042 Uiso 1 1 calc R U . . .
C14 C 0.2790(9) 0.6084(11) 0.6727(3) 0.028(2) Uani 1 1 d . . . . .
H14 H 0.182058 0.576750 0.654808 0.034 Uiso 0.842(5) 1 calc R U P A 1
C11 C 0.8575(8) 0.9235(9) 0.6834(3) 0.023(2) Uani 1 1 d . . . . .
H11A H 0.970147 0.963767 0.686502 0.027 Uiso 1 1 calc R U . . .
H11B H 0.808714 0.917854 0.720094 0.027 Uiso 1 1 calc R U . . .
C10 C 0.7549(10) 1.0317(10) 0.6454(4) 0.029(2) Uani 1 1 d . . . . .
H10A H 0.637697 1.023665 0.654090 0.035 Uiso 1 1 calc R U . . .
H10B H 0.789070 1.144582 0.648342 0.035 Uiso 1 1 calc R U . . .
C5 C 0.7205(10) 0.3444(10) 0.3888(4) 0.033(2) Uani 1 1 d . . . . .
H5 H 0.724034 0.315457 0.351503 0.039 Uiso 1 1 calc R U . . .
C13 C 0.2819(9) 0.7092(10) 0.7168(4) 0.030(2) Uani 1 1 d . . . . .
H13A H 0.345400 0.660519 0.746089 0.044 Uiso 0.158(5) 1 calc R U P A 2
H13B H 0.170628 0.728231 0.729398 0.044 Uiso 0.158(5) 1 calc R U P A 2
H13C H 0.331690 0.810805 0.706285 0.044 Uiso 0.158(5) 1 calc R U P A 2
S2A S 0.4463(19) 0.518(2) 0.6434(7) 0.008(4) Uani 0.158(5) 1 d . U P A 2

loop_
_atom_site_aniso_label
_atom_site_aniso_U_11
_atom_site_aniso_U_22
_atom_site_aniso_U_33
_atom_site_aniso_U_23
_atom_site_aniso_U_13
_atom_site_aniso_U_12
Se01 0.0131(4) 0.0318(5) 0.0213(4) 0.0045(4) 0.0021(3) -0.0045(3)
S1 0.0154(10) 0.0167(11) 0.0206(11) 0.0047(9) -0.0017(8) 0.0034(7)
S2 0.0265(12) 0.0291(16) 0.0350(15) -0.0055(15) 0.0069(10) -0.0002(12)
O1 0.024(3) 0.016(3) 0.033(4) 0.009(3) 0.003(3) 0.005(2)
O2 0.025(3) 0.041(4) 0.020(3) 0.005(3) -0.005(2) 0.006(2)
C15 0.018(4) 0.016(4) 0.015(4) 0.001(2) 0.003(2) -0.001(2)
N1 0.016(3) 0.015(3) 0.017(3) 0.003(3) -0.005(2) -0.003(3)
C2 0.018(4) 0.015(4) 0.026(5) 0.004(3) 0.000(3) 0.003(3)
C6 0.024(4) 0.017(5) 0.022(5) 0.004(4) 0.007(4) 0.012(3)
C8 0.009(3) 0.023(5) 0.017(4) 0.003(4) -0.004(3) -0.006(3)
C7 0.011(4) 0.051(6) 0.011(4) 0.005(4) 0.001(3) -0.003(3)
C3 0.025(4) 0.022(5) 0.039(5) 0.015(5) -0.006(4) 0.003(3)
C9 0.024(4) 0.027(5) 0.031(6) 0.002(4) -0.005(4) -0.011(3)
C12 0.022(4) 0.008(4) 0.021(5) 0.001(4) 0.000(3) 0.002(3)
C1 0.011(4) 0.029(5) 0.028(5) 0.005(4) 0.002(3) 0.004(3)
C4 0.044(5) 0.019(5) 0.043(6) -0.004(5) -0.010(4) 0.006(4)
C14 0.017(4) 0.039(5) 0.029(5) 0.011(5) -0.005(4) 0.001(4)
C11 0.021(4) 0.016(4) 0.031(5) 0.001(4) -0.003(4) -0.007(3)
C10 0.032(4) 0.018(5) 0.036(6) 0.001(4) -0.006(4) -0.005(3)
C5 0.043(5) 0.026(5) 0.029(5) -0.004(4) -0.001(4) 0.010(4)
C13 0.025(4) 0.025(5) 0.039(5) 0.007(4) 0.005(4) 0.000(4)
S2A 0.010(4) 0.008(4) 0.007(5) 0.003(3) -0.001(2) -0.001(2)

loop_
_atom_type_symbol
_atom_type_description
_atom_type_scat_dispersion_real
_atom_type_scat_dispersion_imag
_atom_type_scat_source
C C 0.0033 0.0016 'International Tables Vol C Tables 4.2.6.8 and 6.1.1.4'
H H 0.0000 0.0000 'International Tables Vol C Tables 4.2.6.8 and 6.1.1.4'
N N 0.0061 0.0033 'International Tables Vol C Tables 4.2.6.8 and 6.1.1.4'
O O 0.0106 0.0060 'International Tables Vol C Tables 4.2.6.8 and 6.1.1.4'
S S 0.1246 0.1234 'International Tables Vol C Tables 4.2.6.8 and 6.1.1.4'
Se Se -0.0929 2.2259 'International Tables Vol C Tables 4.2.6.8 and 6.1.1.4'

loop_
_geom_angle_atom_site_label_1
_geom_angle_atom_site_label_2
_geom_angle_atom_site_label_3
_geom_angle
_geom_angle_site_symmetry_1
_geom_angle_site_symmetry_3
_geom_angle_publ_flag
C1 Se01 C7 100.9(3) . . ?
O1 S1 O2 120.4(3) . . ?
O1 S1 N1 107.4(3) . . ?
O1 S1 C12 106.0(3) . . ?
O2 S1 N1 107.3(3) . . ?
O2 S1 C12 106.6(3) . . ?
N1 S1 C12 108.8(3) . . ?
C13 S2 C12 92.1(4) . . ?
H15A C15 H15B 108.5 . . ?
C12 C15 H15A 110.1 . . ?
C12 C15 H15B 110.1 . . ?
C12 C15 C14 107.8(8) . . ?
C14 C15 H15A 110.1 . . ?
C14 C15 H15B 110.1 . . ?
C8 N1 S1 117.3(5) . . ?
C11 N1 S1 119.7(5) . . ?
C11 N1 C8 109.6(6) . . ?
C3 C2 H2 120.1 . . ?
C3 C2 C1 119.8(7) . . ?
C1 C2 H2 120.1 . . ?
C1 C6 H6 119.5 . . ?
C5 C6 H6 119.5 . . ?
C5 C6 C1 121.0(8) . . ?
N1 C8 H8 109.5 . . ?
N1 C8 C7 109.4(5) . . ?
N1 C8 C9 104.3(6) . . ?
C7 C8 H8 109.5 . . ?
C9 C8 H8 109.5 . . ?
C9 C8 C7 114.4(6) . . ?
Se01 C7 H7A 109.1 . . ?
Se01 C7 H7B 109.1 . . ?
C8 C7 Se01 112.6(5) . . ?
C8 C7 H7A 109.1 . . ?
C8 C7 H7B 109.1 . . ?
H7A C7 H7B 107.8 . . ?
C2 C3 H3 119.4 . . ?
C2 C3 C4 121.1(8) . . ?
C4 C3 H3 119.4 . . ?
C8 C9 H9A 110.7 . . ?
C8 C9 H9B 110.7 . . ?
H9A C9 H9B 108.8 . . ?
C10 C9 C8 105.3(7) . . ?
C10 C9 H9A 110.7 . . ?
C10 C9 H9B 110.7 . . ?
S1 C12 S2A 116.0(7) . . ?
S2 C12 S1 121.1(4) . . ?
C15 C12 S1 125.7(6) . . ?
C15 C12 S2 113.1(6) . . ?
C15 C12 S2A 9.8(8) . . ?
C2 C1 Se01 124.4(6) . . ?
C2 C1 C6 118.9(7) . . ?
C6 C1 Se01 116.6(6) . . ?
C3 C4 H4 120.4 . . ?
C3 C4 C5 119.1(9) . . ?
C5 C4 H4 120.4 . . ?
C15 C14 H14 123.6 . . ?
C15 C14 S2A 13.0(8) . . ?
C13 C14 C15 112.9(8) . . ?
C13 C14 H14 123.6 . . ?
C13 C14 S2A 125.8(9) . . ?
N1 C11 H11A 110.9 . . ?
N1 C11 H11B 110.9 . . ?
N1 C11 C10 104.1(6) . . ?
H11A C11 H11B 109.0 . . ?
C10 C11 H11A 110.9 . . ?
C10 C11 H11B 110.9 . . ?
C9 C10 C11 103.4(7) . . ?
C9 C10 H10A 111.1 . . ?
C9 C10 H10B 111.1 . . ?
C11 C10 H10A 111.1 . . ?
C11 C10 H10B 111.1 . . ?
H10A C10 H10B 109.0 . . ?
C6 C5 C4 119.9(8) . . ?
C6 C5 H5 120.0 . . ?
C4 C5 H5 120.0 . . ?
C14 C13 S2 114.0(6) . . ?
C14 C13 H13A 109.5 . . ?
C14 C13 H13B 109.5 . . ?
C14 C13 H13C 109.5 . . ?
H13A C13 H13B 109.5 . . ?
H13A C13 H13C 109.5 . . ?
H13B C13 H13C 109.5 . . ?
C14 S2A C12 85.2(9) . . ?

loop_
_geom_bond_atom_site_label_1
_geom_bond_atom_site_label_2
_geom_bond_distance
_geom_bond_site_symmetry_2
_geom_bond_publ_flag
Se01 C7 1.951(7) . ?
Se01 C1 1.915(8) . ?
S1 O1 1.423(6) . ?
S1 O2 1.428(5) . ?
S1 N1 1.617(6) . ?
S1 C12 1.758(7) . ?
S2 C12 1.686(7) . ?
S2 C13 1.685(8) . ?
C15 H15A 0.9700 . ?
C15 H15B 0.9700 . ?
C15 C12 1.436(12) . ?
C15 C14 1.460(12) . ?
N1 C8 1.504(8) . ?
N1 C11 1.476(9) . ?
C2 H2 0.9300 . ?
C2 C3 1.378(10) . ?
C2 C1 1.391(10) . ?
C6 H6 0.9300 . ?
C6 C1 1.394(11) . ?
C6 C5 1.376(11) . ?
C8 H8 0.9800 . ?
C8 C7 1.530(9) . ?
C8 C9 1.514(10) . ?
C7 H7A 0.9700 . ?
C7 H7B 0.9700 . ?
C3 H3 0.9300 . ?
C3 C4 1.386(11) . ?
C9 H9A 0.9700 . ?
C9 H9B 0.9700 . ?
C9 C10 1.506(12) . ?
C12 S2A 1.763(19) . ?
C4 H4 0.9300 . ?
C4 C5 1.390(11) . ?
C14 H14 0.9300 . ?
C14 C13 1.348(11) . ?
C14 S2A 1.695(18) . ?
C11 H11A 0.9700 . ?
C11 H11B 0.9700 . ?
C11 C10 1.521(10) . ?
C10 H10A 0.9700 . ?
C10 H10B 0.9700 . ?
C5 H5 0.9300 . ?
C13 H13A 0.9600 . ?
C13 H13B 0.9600 . ?
C13 H13C 0.9600 . ?

loop_
_geom_torsion_atom_site_label_1
_geom_torsion_atom_site_label_2
_geom_torsion_atom_site_label_3
_geom_torsion_atom_site_label_4
_geom_torsion
_geom_torsion_site_symmetry_1
_geom_torsion_site_symmetry_2
_geom_torsion_site_symmetry_3
_geom_torsion_site_symmetry_4
_geom_torsion_publ_flag
S1 N1 C8 C7 -93.5(6) . . . . ?
S1 N1 C8 C9 143.7(5) . . . . ?
S1 N1 C11 C10 -120.6(6) . . . . ?
S1 C12 S2A C14 -177.4(6) . . . . ?
O1 S1 N1 C8 49.4(5) . . . . ?
O1 S1 N1 C11 -173.7(5) . . . . ?
O1 S1 C12 S2 164.8(4) . . . . ?
O1 S1 C12 C15 -17.9(8) . . . . ?
O1 S1 C12 S2A -16.0(8) . . . . ?
O2 S1 N1 C8 -179.9(5) . . . . ?
O2 S1 N1 C11 -43.0(5) . . . . ?
O2 S1 C12 S2 35.4(6) . . . . ?
O2 S1 C12 C15 -147.3(7) . . . . ?
O2 S1 C12 S2A -145.4(7) . . . . ?
C15 C12 S2A C14 -6(4) . . . . ?
C15 C14 C13 S2 1.1(10) . . . . ?
C15 C14 S2A C12 5(3) . . . . ?
N1 S1 C12 S2 -80.0(5) . . . . ?
N1 S1 C12 C15 97.3(7) . . . . ?
N1 S1 C12 S2A 99.2(7) . . . . ?
N1 C8 C7 Se01 -176.6(5) . . . . ?
N1 C8 C9 C10 -24.0(7) . . . . ?
N1 C11 C10 C9 -33.7(7) . . . . ?
C2 C3 C4 C5 2.0(11) . . . . ?
C8 N1 C11 C10 19.3(7) . . . . ?
C8 C9 C10 C11 35.9(8) . . . . ?
C7 C8 C9 C10 -143.6(6) . . . . ?
C3 C2 C1 Se01 177.9(5) . . . . ?
C3 C2 C1 C6 1.4(10) . . . . ?
C3 C4 C5 C6 -1.4(11) . . . . ?
C9 C8 C7 Se01 -60.0(7) . . . . ?
C12 S1 N1 C8 -64.9(6) . . . . ?
C12 S1 N1 C11 72.0(5) . . . . ?
C12 S2 C13 C14 -1.1(7) . . . . ?
C12 C15 C14 C13 -0.5(10) . . . . ?
C12 C15 C14 S2A -174(4) . . . . ?
C1 C2 C3 C4 -2.0(11) . . . . ?
C1 C6 C5 C4 0.9(11) . . . . ?
C14 C15 C12 S1 -177.8(6) . . . . ?
C14 C15 C12 S2 -0.3(9) . . . . ?
C14 C15 C12 S2A 172(5) . . . . ?
C11 N1 C8 C7 125.5(6) . . . . ?
C11 N1 C8 C9 2.7(7) . . . . ?
C5 C6 C1 Se01 -177.6(5) . . . . ?
C5 C6 C1 C2 -0.9(11) . . . . ?
C13 S2 C12 S1 178.4(5) . . . . ?
C13 S2 C12 C15 0.8(7) . . . . ?
C13 C14 S2A C12 -2.8(11) . . . . ?

loop_
_twin_individual_id
_twin_individual_mass_fraction_refined
1 0.51(2)
2 0.49(2)
